data_7709128
loop_
_publ_author_name
'Nag, Ekta'
'Kulkarni, Aditya'
'Gorantla, Sai Manoj N. V. T.'
'Graw, Nico'
'Francis, Maria'
'Herbst-Irmer, Regine'
'Stalke, Dietmar'
'Roesky, Herbert W.'
'Mondal, Kartik Chandra'
'Roy, Sudipta'

_publ_section_title
;
 Fluorescent organo-antimony compounds as precursors for syntheses of
 redox-active trimeric and dimeric alkali metal antimonides: an insight
 into electron transfer reduction processes.
;
_journal_issue 5
_journal_name_full 'Dalton transactions (Cambridge, England : 2003)'
_journal_page_first 1791
_journal_page_last 1805
_journal_paper_doi 10.1039/d1dt03398k
_journal_volume 51
_journal_year 2022
_chemical_formula_moiety 'C30 H46 Sb, 0.172(Br), 0.828(Cl)'
_chemical_formula_sum 'C30 H46 Br0.17 Cl0.83 Sb'
_chemical_formula_weight 571.52
_space_group_crystal_system monoclinic
_space_group_IT_number 14
_space_group_name_Hall '-P 2yn'
_space_group_name_H-M_alt 'P 1 21/n 1'
_atom_sites_solution_hydrogens geom
_audit_creation_method SHELXL-2018/3
_audit_update_record
;
2021-04-16 deposited with the CCDC.	2021-12-21 downloaded from the CCDC.
;
_cell_angle_alpha 90
_cell_angle_beta 95.76(2)
_cell_angle_gamma 90
_cell_formula_units_Z 4
_cell_length_a 13.211(2)
_cell_length_b 9.615(2)
_cell_length_c 23.311(3)
_cell_measurement_reflns_used 9729
_cell_measurement_temperature 100(2)
_cell_measurement_theta_max 26.562
_cell_measurement_theta_min 2.718
_cell_volume 2946.1(9)
_computing_cell_refinement 'SAINT V8.37A'
_computing_data_collection 'APEX2 v2012.2'
_computing_data_reduction 'SAINT V8.37A'
_computing_molecular_graphics 'XP Version 5.1'
_computing_publication_material 'XP Version 5.1'
_computing_structure_refinement 'SHELXL-2018/3 (Sheldrick, 2018)'
_computing_structure_solution 'SHELXT 2014/5 (Sheldrick, 2014)'
_diffrn_ambient_temperature 100(2)
_diffrn_measured_fraction_theta_full 1.000
_diffrn_measured_fraction_theta_max 0.985
_diffrn_measurement_device_type 'Bruker Smart APEX II Ultra'
_diffrn_measurement_method 'omega scans'
_diffrn_radiation_type MoK\a
_diffrn_radiation_wavelength 0.71073
_diffrn_reflns_av_R_equivalents 0.0429
_diffrn_reflns_av_unetI/netI 0.0178
_diffrn_reflns_Laue_measured_fraction_full 1.000
_diffrn_reflns_Laue_measured_fraction_max 0.985
_diffrn_reflns_limit_h_max 16
_diffrn_reflns_limit_h_min -16
_diffrn_reflns_limit_k_max 12
_diffrn_reflns_limit_k_min -12
_diffrn_reflns_limit_l_max 29
_diffrn_reflns_limit_l_min -29
_diffrn_reflns_number 85505
_diffrn_reflns_point_group_measured_fraction_full 1.000
_diffrn_reflns_point_group_measured_fraction_max 0.985
_diffrn_reflns_theta_full 25.242
_diffrn_reflns_theta_max 26.643
_diffrn_reflns_theta_min 1.856
_diffrn_source 'BRUKER Rotating Anode'
_exptl_absorpt_coefficient_mu 1.259
_exptl_absorpt_correction_T_max 0.7454
_exptl_absorpt_correction_T_min 0.7073
_exptl_absorpt_correction_type multi-scan
_exptl_absorpt_process_details SADABS-2016/2
_exptl_crystal_colour colourless
_exptl_crystal_density_diffrn 1.289
_exptl_crystal_description block
_exptl_crystal_F_000 1188
_exptl_crystal_size_max 0.207
_exptl_crystal_size_mid 0.131
_exptl_crystal_size_min 0.112
_refine_diff_density_max 0.520
_refine_diff_density_min -0.268
_refine_diff_density_rms 0.055
_refine_ls_extinction_method none
_refine_ls_goodness_of_fit_ref 1.051
_refine_ls_hydrogen_treatment constr
_refine_ls_matrix_type full
_refine_ls_number_parameters 351
_refine_ls_number_reflns 6120
_refine_ls_number_restraints 523
_refine_ls_restrained_S_all 1.081
_refine_ls_R_factor_all 0.0229
_refine_ls_R_factor_gt 0.0194
_refine_ls_shift/su_max 0.002
_refine_ls_shift/su_mean 0.000
_refine_ls_structure_factor_coef Fsqd
_refine_ls_weighting_details 'w=1/[\s^2^(Fo^2^)+(0.0183P)^2^+1.8760P] where P=(Fo^2^+2Fc^2^)/3'
_refine_ls_weighting_scheme calc
_refine_ls_wR_factor_gt 0.0447
_refine_ls_wR_factor_ref 0.0461
_reflns_Friedel_coverage 0.000
_reflns_number_gt 5611
_reflns_number_total 6120
_reflns_threshold_expression 'I > 2\s(I)'
_cod_data_source_file d1dt03398k2.cif
_cod_data_source_block final
_cod_depositor_comments 'Adding full bibliography for 7709128--7709133.cif.'
_cod_original_sg_symbol_H-M 'P 21/n'
_cod_database_code 7709128
_shelx_shelxl_version_number 2018/3
_shelx_space_group_comment
;
The symmetry employed for this shelxl refinement is uniquely defined
by the following loop, which should always be used as a source of
symmetry information in preference to the above space-group names.
They are only intended as comments.
;
_shelx_estimated_absorpt_t_min 0.781
_shelx_estimated_absorpt_t_max 0.872

loop_
_space_group_symop_operation_xyz
'x, y, z'
'-x+1/2, y+1/2, -z+1/2'
'-x, -y, -z'
'x-1/2, -y-1/2, z-1/2'

loop_
_atom_site_label
_atom_site_type_symbol
_atom_site_fract_x
_atom_site_fract_y
_atom_site_fract_z
_atom_site_U_iso_or_equiv
_atom_site_adp_type
_atom_site_occupancy
_atom_site_site_symmetry_order
_atom_site_calc_flag
_atom_site_refinement_flags_posn
_atom_site_refinement_flags_adp
_atom_site_refinement_flags_occupancy
_atom_site_disorder_assembly
_atom_site_disorder_group
Cl1 Cl 0.5711(4) -0.0188(5) 0.3466(2) 0.0186(5) Uani 0.802(2) 1 d D U P A 1
Br1 Br 0.5628(10) -0.0205(11) 0.3503(5) 0.0198(10) Uani 0.1409(14) 1 d D U P A 1
Sb1 Sb 0.59363(2) 0.22205(2) 0.37775(2) 0.01364(5) Uani 0.9426(10) 1 d D U P A 1
Br1' Br 0.6848(4) 0.3205(6) 0.43999(19) 0.0439(18) Uani 0.0312(15) 1 d D U P A 2
Cl1' Cl 0.6848(4) 0.3205(6) 0.43999(19) 0.0439(18) Uani 0.026(2) 1 d D U P A 2
Sb1' Sb 0.5675(3) 0.1882(4) 0.36864(12) 0.01364(5) Uani 0.0574(10) 1 d D U P A 2
C1 C 0.44622(12) 0.30108(16) 0.39886(6) 0.0154(3) Uani 1 1 d D . . . .
C2 C 0.36638(12) 0.22272(16) 0.41849(6) 0.0161(3) Uani 1 1 d D . . . .
C6 C 0.43809(12) 0.44735(16) 0.39645(6) 0.0170(3) Uani 1 1 d D . . . .
C7 C 0.37210(12) 0.06524(16) 0.42661(7) 0.0189(3) Uani 1 1 d . U . . .
H7 H 0.443484 0.036553 0.421735 0.023 Uiso 1 1 calc R U . . .
C8 C 0.30274(14) -0.01162(19) 0.38101(8) 0.0279(4) Uani 1 1 d . U . . .
H8A H 0.321654 0.012176 0.342623 0.042 Uiso 1 1 calc R U . . .
H8B H 0.231958 0.015617 0.383922 0.042 Uiso 1 1 calc R U . . .
H8C H 0.309993 -0.112108 0.387147 0.042 Uiso 1 1 calc R U . . .
C9 C 0.35022(16) 0.02055(19) 0.48720(8) 0.0307(4) Uani 1 1 d . U . . .
H9A H 0.279125 0.041082 0.492570 0.046 Uiso 1 1 calc R U . . .
H9B H 0.395066 0.071505 0.515947 0.046 Uiso 1 1 calc R U . . .
H9C H 0.362469 -0.079526 0.491856 0.046 Uiso 1 1 calc R U . . .
C3 C 0.27866(12) 0.29124(17) 0.43194(6) 0.0183(3) Uani 1 1 d D U . . .
H3 H 0.224203 0.237887 0.444129 0.022 Uiso 1 1 calc R U . . .
C4 C 0.26828(12) 0.43478(17) 0.42810(6) 0.0188(3) Uani 1 1 d D U . . .
C5 C 0.34901(12) 0.51025(17) 0.41052(7) 0.0187(3) Uani 1 1 d D U . . .
H5 H 0.343329 0.608606 0.407982 0.022 Uiso 1 1 calc R U . . .
C10 C 0.17642(16) 0.5128(3) 0.44611(19) 0.0229(6) Uani 0.930(4) 1 d D U P B 1
H10 H 0.169990 0.600191 0.422791 0.027 Uiso 0.930(4) 1 calc R U P B 1
C11 C 0.07680(18) 0.4346(3) 0.43404(11) 0.0271(6) Uani 0.930(4) 1 d D U P B 1
H11A H 0.069143 0.403388 0.393812 0.041 Uiso 0.930(4) 1 calc R U P B 1
H11B H 0.020112 0.496096 0.440887 0.041 Uiso 0.930(4) 1 calc R U P B 1
H11C H 0.076802 0.353680 0.459623 0.041 Uiso 0.930(4) 1 calc R U P B 1
C12 C 0.19542(15) 0.5560(2) 0.50896(8) 0.0340(6) Uani 0.930(4) 1 d D U P B 1
H12A H 0.258967 0.609064 0.514826 0.051 Uiso 0.930(4) 1 calc R U P B 1
H12B H 0.200674 0.472947 0.533431 0.051 Uiso 0.930(4) 1 calc R U P B 1
H12C H 0.138889 0.613973 0.519157 0.051 Uiso 0.930(4) 1 calc R U P B 1
C10' C 0.1681(17) 0.503(3) 0.440(3) 0.023(3) Uani 0.070(4) 1 d D U P B 2
H10' H 0.171067 0.483367 0.482508 0.027 Uiso 0.070(4) 1 calc R U P B 2
C11' C 0.074(2) 0.418(5) 0.420(2) 0.0271(6) Uani 0.070(4) 1 d D U P B 2
H11D H 0.063979 0.417709 0.377955 0.041 Uiso 0.070(4) 1 calc R U P B 2
H11E H 0.014331 0.459041 0.435452 0.041 Uiso 0.070(4) 1 calc R U P B 2
H11F H 0.083041 0.322203 0.434227 0.041 Uiso 0.070(4) 1 calc R U P B 2
C12' C 0.1559(19) 0.647(2) 0.4419(12) 0.031(4) Uani 0.070(4) 1 d D U P B 2
H12D H 0.100574 0.670048 0.465330 0.047 Uiso 0.070(4) 1 calc R U P B 2
H12E H 0.139475 0.682503 0.402693 0.047 Uiso 0.070(4) 1 calc R U P B 2
H12F H 0.219209 0.689980 0.459017 0.047 Uiso 0.070(4) 1 calc R U P B 2
C13 C 0.52353(13) 0.54263(16) 0.38082(7) 0.0199(3) Uani 1 1 d . . . . .
H13 H 0.583409 0.482473 0.375016 0.024 Uiso 1 1 calc R U . . .
C14 C 0.55634(14) 0.64341(18) 0.43017(7) 0.0249(4) Uani 1 1 d . . . . .
H14A H 0.617094 0.694357 0.421284 0.037 Uiso 1 1 calc R U . . .
H14B H 0.571734 0.590926 0.466019 0.037 Uiso 1 1 calc R U . . .
H14C H 0.501170 0.709363 0.434740 0.037 Uiso 1 1 calc R U . . .
C15 C 0.49484(15) 0.62075(18) 0.32443(7) 0.0268(4) Uani 1 1 d . . . . .
H15A H 0.477520 0.553774 0.293293 0.040 Uiso 1 1 calc R U . . .
H15B H 0.552485 0.677783 0.315163 0.040 Uiso 1 1 calc R U . . .
H15C H 0.436101 0.680780 0.328664 0.040 Uiso 1 1 calc R U . . .
C16 C 0.58949(12) 0.29695(15) 0.28962(6) 0.0140(3) Uani 1 1 d D . . . .
C17 C 0.67649(11) 0.36663(16) 0.27438(6) 0.0155(3) Uani 1 1 d D . . . .
C18 C 0.67721(12) 0.41688(16) 0.21819(6) 0.0167(3) Uani 1 1 d . . . . .
H18 H 0.736198 0.463263 0.207810 0.020 Uiso 1 1 calc R U . . .
C19 C 0.59458(12) 0.40119(16) 0.17709(6) 0.0182(3) Uani 1 1 d . . . . .
C20 C 0.50951(12) 0.33150(17) 0.19285(6) 0.0179(3) Uani 1 1 d . . . . .
H20 H 0.452454 0.320034 0.165035 0.022 Uiso 1 1 calc R U . . .
C21 C 0.50502(11) 0.27774(16) 0.24818(6) 0.0149(3) Uani 1 1 d D . . . .
C22 C 0.77237(12) 0.39046(17) 0.31567(7) 0.0198(3) Uani 1 1 d . . . . .
H22 H 0.758761 0.354071 0.354339 0.024 Uiso 1 1 calc R U . . .
C23 C 0.79930(13) 0.54441(19) 0.32277(8) 0.0269(4) Uani 1 1 d . . . . .
H23A H 0.816824 0.581788 0.285923 0.040 Uiso 1 1 calc R U . . .
H23B H 0.857504 0.554933 0.351988 0.040 Uiso 1 1 calc R U . . .
H23C H 0.740834 0.595280 0.334949 0.040 Uiso 1 1 calc R U . . .
C24 C 0.86226(13) 0.30931(18) 0.29638(9) 0.0291(4) Uani 1 1 d . . . . .
H24A H 0.844566 0.210466 0.292982 0.044 Uiso 1 1 calc R U . . .
H24B H 0.921436 0.320978 0.324859 0.044 Uiso 1 1 calc R U . . .
H24C H 0.878506 0.344363 0.258903 0.044 Uiso 1 1 calc R U . . .
C25 C 0.59979(13) 0.45636(18) 0.11615(7) 0.0236(4) Uani 1 1 d . . . . .
H25 H 0.658222 0.522764 0.117332 0.028 Uiso 1 1 calc R U . . .
C26 C 0.50419(15) 0.5350(2) 0.09310(8) 0.0331(4) Uani 1 1 d . . . . .
H26A H 0.516001 0.581915 0.057047 0.050 Uiso 1 1 calc R U . . .
H26B H 0.487509 0.604214 0.121535 0.050 Uiso 1 1 calc R U . . .
H26C H 0.447541 0.469438 0.085873 0.050 Uiso 1 1 calc R U . . .
C27 C 0.62091(17) 0.3381(2) 0.07513(8) 0.0386(5) Uani 1 1 d . . . . .
H27A H 0.624492 0.375529 0.036282 0.058 Uiso 1 1 calc R U . . .
H27B H 0.566025 0.269322 0.074273 0.058 Uiso 1 1 calc R U . . .
H27C H 0.685743 0.293624 0.088539 0.058 Uiso 1 1 calc R U . . .
C28 C 0.40904(12) 0.19984(16) 0.26028(7) 0.0176(3) Uani 1 1 d . . . . .
H28 H 0.419857 0.164802 0.300818 0.021 Uiso 1 1 calc R U . . .
C29 C 0.39083(14) 0.07331(19) 0.22093(7) 0.0277(4) Uani 1 1 d . . . . .
H29A H 0.376999 0.104271 0.180856 0.041 Uiso 1 1 calc R U . . .
H29B H 0.332405 0.020601 0.232075 0.041 Uiso 1 1 calc R U . . .
H29C H 0.451414 0.013900 0.224622 0.041 Uiso 1 1 calc R U . . .
C30 C 0.31580(13) 0.2950(2) 0.25620(8) 0.0269(4) Uani 1 1 d . . . . .
H30A H 0.303952 0.333022 0.217098 0.040 Uiso 1 1 calc R U . . .
H30B H 0.327613 0.371380 0.283901 0.040 Uiso 1 1 calc R U . . .
H30C H 0.256108 0.241562 0.264994 0.040 Uiso 1 1 calc R U . . .

loop_
_atom_site_aniso_label
_atom_site_aniso_U_11
_atom_site_aniso_U_22
_atom_site_aniso_U_33
_atom_site_aniso_U_23
_atom_site_aniso_U_13
_atom_site_aniso_U_12
Cl1 0.0223(9) 0.0120(7) 0.0231(7) -0.0001(4) 0.0105(5) -0.0004(5)
Br1 0.0231(13) 0.0132(17) 0.0247(12) 0.0017(8) 0.0113(13) 0.0010(7)
Sb1 0.01559(9) 0.01286(8) 0.01263(6) 0.00193(5) 0.00218(5) -0.00151(6)
Br1' 0.043(3) 0.067(4) 0.020(2) 0.001(2) -0.0086(18) -0.023(2)
Cl1' 0.043(3) 0.067(4) 0.020(2) 0.001(2) -0.0086(18) -0.023(2)
Sb1' 0.01559(9) 0.01286(8) 0.01263(6) 0.00193(5) 0.00218(5) -0.00151(6)
C1 0.0185(8) 0.0164(8) 0.0114(7) -0.0013(6) 0.0025(6) -0.0021(6)
C2 0.0203(8) 0.0158(8) 0.0123(7) -0.0002(6) 0.0024(6) -0.0031(6)
C6 0.0226(8) 0.0156(8) 0.0133(7) -0.0010(6) 0.0032(6) -0.0025(6)
C7 0.0213(8) 0.0154(8) 0.0211(8) 0.0003(6) 0.0075(6) -0.0032(6)
C8 0.0347(10) 0.0206(9) 0.0285(9) -0.0014(7) 0.0030(8) -0.0083(8)
C9 0.0468(12) 0.0215(9) 0.0247(9) 0.0052(7) 0.0083(8) -0.0018(8)
C3 0.0192(8) 0.0200(8) 0.0161(7) -0.0013(6) 0.0033(6) -0.0056(6)
C4 0.0195(8) 0.0221(8) 0.0145(7) -0.0025(6) 0.0002(6) 0.0014(6)
C5 0.0253(8) 0.0137(8) 0.0172(7) -0.0012(6) 0.0027(6) -0.0001(6)
C10 0.0218(9) 0.0246(11) 0.0222(16) -0.0030(8) 0.0022(9) 0.0023(8)
C11 0.0193(9) 0.0334(13) 0.0286(17) -0.0028(10) 0.0033(9) 0.0005(8)
C12 0.0246(10) 0.0488(14) 0.0292(11) -0.0162(9) 0.0063(8) 0.0015(9)
C10' 0.024(4) 0.028(5) 0.016(6) -0.006(5) 0.000(5) 0.005(4)
C11' 0.0193(9) 0.0334(13) 0.0286(17) -0.0028(10) 0.0033(9) 0.0005(8)
C12' 0.032(9) 0.029(6) 0.032(9) -0.005(7) -0.003(8) 0.004(6)
C13 0.0240(8) 0.0130(8) 0.0238(8) -0.0009(6) 0.0085(7) -0.0024(6)
C14 0.0283(9) 0.0183(9) 0.0288(9) -0.0041(7) 0.0066(7) -0.0066(7)
C15 0.0398(10) 0.0173(8) 0.0247(8) 0.0018(7) 0.0099(7) -0.0041(8)
C16 0.0178(7) 0.0110(7) 0.0137(7) 0.0007(5) 0.0042(6) 0.0016(6)
C17 0.0170(7) 0.0129(7) 0.0168(7) 0.0004(6) 0.0035(6) 0.0007(6)
C18 0.0184(8) 0.0141(7) 0.0185(7) 0.0028(6) 0.0059(6) -0.0009(6)
C19 0.0225(8) 0.0160(8) 0.0168(7) 0.0027(6) 0.0047(6) 0.0029(6)
C20 0.0183(8) 0.0193(8) 0.0159(7) 0.0013(6) 0.0001(6) 0.0022(6)
C21 0.0161(7) 0.0121(7) 0.0169(7) -0.0008(6) 0.0042(6) 0.0021(6)
C22 0.0195(8) 0.0231(9) 0.0169(7) 0.0053(6) 0.0015(6) -0.0070(7)
C23 0.0240(9) 0.0264(9) 0.0305(9) -0.0088(7) 0.0029(7) -0.0048(7)
C24 0.0228(9) 0.0199(9) 0.0426(11) 0.0009(8) -0.0064(8) 0.0001(7)
C25 0.0264(9) 0.0271(9) 0.0176(8) 0.0079(7) 0.0030(6) -0.0012(7)
C26 0.0418(11) 0.0356(11) 0.0217(9) 0.0091(8) 0.0028(8) 0.0106(9)
C27 0.0538(13) 0.0443(12) 0.0203(9) 0.0087(8) 0.0161(8) 0.0180(10)
C28 0.0159(8) 0.0211(8) 0.0158(7) 0.0007(6) 0.0013(6) -0.0019(6)
C29 0.0283(9) 0.0294(10) 0.0258(9) -0.0070(7) 0.0053(7) -0.0107(8)
C30 0.0170(8) 0.0355(10) 0.0283(9) 0.0056(8) 0.0029(7) 0.0036(7)

loop_
_atom_type_symbol
_atom_type_description
_atom_type_scat_dispersion_real
_atom_type_scat_dispersion_imag
_atom_type_scat_source
C C 0.0033 0.0016 'International Tables Vol C Tables 4.2.6.8 and 6.1.1.4'
H H 0.0000 0.0000 'International Tables Vol C Tables 4.2.6.8 and 6.1.1.4'
Sb Sb -0.5866 1.5461 'International Tables Vol C Tables 4.2.6.8 and 6.1.1.4'
Cl Cl 0.1484 0.1585 'International Tables Vol C Tables 4.2.6.8 and 6.1.1.4'
Br Br -0.2901 2.4595 'International Tables Vol C Tables 4.2.6.8 and 6.1.1.4'

loop_
_geom_angle_atom_site_label_1
_geom_angle_atom_site_label_2
_geom_angle_atom_site_label_3
_geom_angle
_geom_angle_site_symmetry_1
_geom_angle_site_symmetry_3
_geom_angle_publ_flag
C16 Sb1 C1 99.13(6) . . ?
C16 Sb1 Cl1 92.43(13) . . ?
C1 Sb1 Cl1 108.15(13) . . ?
C16 Sb1 Br1 94.7(3) . . ?
C1 Sb1 Br1 105.1(3) . . ?
Cl1 Sb1 Br1 3.5(4) . . ?
C1 Sb1' C16 101.93(12) . . ?
C1 Sb1' Br1' 87.54(19) . . ?
C16 Sb1' Br1' 101.14(19) . . ?
C2 C1 C6 119.28(14) . . ?
C2 C1 Sb1' 116.80(15) . . ?
C6 C1 Sb1' 123.75(15) . . ?
C2 C1 Sb1 126.75(11) . . ?
C6 C1 Sb1 113.73(11) . . ?
C3 C2 C1 119.07(14) . . ?
C3 C2 C7 118.17(14) . . ?
C1 C2 C7 122.75(14) . . ?
C5 C6 C1 119.13(14) . . ?
C5 C6 C13 117.30(14) . . ?
C1 C6 C13 123.54(14) . . ?
C8 C7 C2 112.07(14) . . ?
C8 C7 C9 110.58(14) . . ?
C2 C7 C9 112.40(13) . . ?
C4 C3 C2 122.23(15) . . ?
C5 C4 C3 117.75(15) . . ?
C5 C4 C10 118.85(18) . . ?
C3 C4 C10 123.26(19) . . ?
C5 C4 C10' 122.5(15) . . ?
C3 C4 C10' 119.7(14) . . ?
C4 C5 C6 122.44(15) . . ?
C11 C10 C12 111.8(3) . . ?
C11 C10 C4 113.9(2) . . ?
C12 C10 C4 110.0(2) . . ?
C12' C10' C11' 117(3) . . ?
C12' C10' C4 122(2) . . ?
C11' C10' C4 114(2) . . ?
C6 C13 C15 112.01(14) . . ?
C6 C13 C14 111.13(13) . . ?
C15 C13 C14 111.21(14) . . ?
C17 C16 C21 119.94(13) . . ?
C17 C16 Sb1' 128.92(15) . . ?
C21 C16 Sb1' 110.79(15) . . ?
C17 C16 Sb1 116.94(11) . . ?
C21 C16 Sb1 123.12(11) . . ?
C18 C17 C16 118.96(14) . . ?
C18 C17 C22 117.07(13) . . ?
C16 C17 C22 123.98(13) . . ?
C19 C18 C17 122.09(14) . . ?
C18 C19 C20 118.13(14) . . ?
C18 C19 C25 120.00(14) . . ?
C20 C19 C25 121.84(14) . . ?
C19 C20 C21 122.22(14) . . ?
C20 C21 C16 118.64(14) . . ?
C20 C21 C28 117.79(13) . . ?
C16 C21 C28 123.56(13) . . ?
C24 C22 C23 110.35(14) . . ?
C24 C22 C17 110.97(13) . . ?
C23 C22 C17 112.50(13) . . ?
C26 C25 C19 112.84(14) . . ?
C26 C25 C27 110.21(15) . . ?
C19 C25 C27 110.61(14) . . ?
C21 C28 C29 111.36(13) . . ?
C21 C28 C30 112.00(13) . . ?
C29 C28 C30 111.20(14) . . ?

loop_
_geom_bond_atom_site_label_1
_geom_bond_atom_site_label_2
_geom_bond_distance
_geom_bond_site_symmetry_2
_geom_bond_publ_flag
Cl1 Sb1 2.436(4) . ?
Br1 Sb1 2.441(11) . ?
Sb1 C16 2.1725(15) . ?
Sb1 C1 2.1918(16) . ?
Br1' Sb1' 2.504(6) . ?
Sb1' C1 2.114(3) . ?
Sb1' C16 2.163(3) . ?
C1 C2 1.409(2) . ?
C1 C6 1.411(2) . ?
C2 C3 1.396(2) . ?
C2 C7 1.527(2) . ?
C6 C5 1.391(2) . ?
C6 C13 1.526(2) . ?
C7 C8 1.523(2) . ?
C7 C9 1.531(2) . ?
C3 C4 1.389(2) . ?
C4 C5 1.386(2) . ?
C4 C10 1.521(3) . ?
C4 C10' 1.529(16) . ?
C10 C11 1.517(3) . ?
C10 C12 1.519(4) . ?
C10' C12' 1.40(4) . ?
C10' C11' 1.522(18) . ?
C13 C15 1.528(2) . ?
C13 C14 1.533(2) . ?
C16 C17 1.406(2) . ?
C16 C21 1.413(2) . ?
C17 C18 1.397(2) . ?
C17 C22 1.529(2) . ?
C18 C19 1.387(2) . ?
C19 C20 1.389(2) . ?
C19 C25 1.524(2) . ?
C20 C21 1.396(2) . ?
C21 C28 1.523(2) . ?
C22 C24 1.526(2) . ?
C22 C23 1.527(2) . ?
C25 C26 1.523(2) . ?
C25 C27 1.529(3) . ?
C28 C29 1.528(2) . ?
C28 C30 1.530(2) . ?

loop_
_geom_torsion_atom_site_label_1
_geom_torsion_atom_site_label_2
_geom_torsion_atom_site_label_3
_geom_torsion_atom_site_label_4
_geom_torsion
_geom_torsion_site_symmetry_1
_geom_torsion_site_symmetry_2
_geom_torsion_site_symmetry_3
_geom_torsion_site_symmetry_4
_geom_torsion_publ_flag
C6 C1 C2 C3 3.6(2) . . . . ?
Sb1' C1 C2 C3 -171.90(15) . . . . ?
Sb1 C1 C2 C3 177.66(11) . . . . ?
C6 C1 C2 C7 -175.45(14) . . . . ?
Sb1' C1 C2 C7 9.0(2) . . . . ?
Sb1 C1 C2 C7 -1.4(2) . . . . ?
C2 C1 C6 C5 -3.5(2) . . . . ?
Sb1' C1 C6 C5 171.72(16) . . . . ?
Sb1 C1 C6 C5 -178.25(11) . . . . ?
C2 C1 C6 C13 174.61(14) . . . . ?
Sb1' C1 C6 C13 -10.2(2) . . . . ?
Sb1 C1 C6 C13 -0.16(19) . . . . ?
C3 C2 C7 C8 72.44(18) . . . . ?
C1 C2 C7 C8 -108.46(17) . . . . ?
C3 C2 C7 C9 -52.8(2) . . . . ?
C1 C2 C7 C9 126.27(16) . . . . ?
C1 C2 C3 C4 -1.7(2) . . . . ?
C7 C2 C3 C4 177.39(14) . . . . ?
C2 C3 C4 C5 -0.3(2) . . . . ?
C2 C3 C4 C10 -176.0(2) . . . . ?
C2 C3 C4 C10' 177(3) . . . . ?
C3 C4 C5 C6 0.5(2) . . . . ?
C10 C4 C5 C6 176.3(2) . . . . ?
C10' C4 C5 C6 -176(3) . . . . ?
C1 C6 C5 C4 1.4(2) . . . . ?
C13 C6 C5 C4 -176.80(14) . . . . ?
C5 C4 C10 C11 149.3(3) . . . . ?
C3 C4 C10 C11 -35.2(4) . . . . ?
C5 C4 C10 C12 -84.4(3) . . . . ?
C3 C4 C10 C12 91.2(2) . . . . ?
C5 C4 C10' C12' -9(7) . . . . ?
C3 C4 C10' C12' 174(4) . . . . ?
C5 C4 C10' C11' 141(3) . . . . ?
C3 C4 C10' C11' -36(6) . . . . ?
C5 C6 C13 C15 -66.73(18) . . . . ?
C1 C6 C13 C15 115.14(17) . . . . ?
C5 C6 C13 C14 58.34(19) . . . . ?
C1 C6 C13 C14 -119.79(16) . . . . ?
C21 C16 C17 C18 0.5(2) . . . . ?
Sb1' C16 C17 C18 173.00(15) . . . . ?
Sb1 C16 C17 C18 -179.88(11) . . . . ?
C21 C16 C17 C22 -178.89(14) . . . . ?
Sb1' C16 C17 C22 -6.4(2) . . . . ?
Sb1 C16 C17 C22 0.7(2) . . . . ?
C16 C17 C18 C19 0.5(2) . . . . ?
C22 C17 C18 C19 179.98(15) . . . . ?
C17 C18 C19 C20 -0.8(2) . . . . ?
C17 C18 C19 C25 -179.23(15) . . . . ?
C18 C19 C20 C21 0.1(2) . . . . ?
C25 C19 C20 C21 178.45(15) . . . . ?
C19 C20 C21 C16 0.9(2) . . . . ?
C19 C20 C21 C28 -178.41(14) . . . . ?
C17 C16 C21 C20 -1.2(2) . . . . ?
Sb1' C16 C21 C20 -174.97(14) . . . . ?
Sb1 C16 C21 C20 179.20(11) . . . . ?
C17 C16 C21 C28 178.08(14) . . . . ?
Sb1' C16 C21 C28 4.3(2) . . . . ?
Sb1 C16 C21 C28 -1.5(2) . . . . ?
C18 C17 C22 C24 -65.78(19) . . . . ?
C16 C17 C22 C24 113.65(17) . . . . ?
C18 C17 C22 C23 58.41(19) . . . . ?
C16 C17 C22 C23 -122.16(16) . . . . ?
C18 C19 C25 C26 -134.89(17) . . . . ?
C20 C19 C25 C26 46.8(2) . . . . ?
C18 C19 C25 C27 101.13(19) . . . . ?
C20 C19 C25 C27 -77.2(2) . . . . ?
C20 C21 C28 C29 60.08(19) . . . . ?
C16 C21 C28 C29 -119.24(16) . . . . ?
C20 C21 C28 C30 -65.14(18) . . . . ?
C16 C21 C28 C30 115.54(16) . . . . ?
